data_7004128
loop_
_publ_author_name
'Jiang, Xin-Dong'
'Matsukawa, Shiro'
'Yamamoto, Yohsuke'

_publ_section_title
;
 Synthesis, structure and isomerization of arylphosphoranes with
 anti-apicophilic bonding modes using a novel bidentate ligand with two
 C2F5 groups
;
_journal_issue 28
_journal_name_full 'Dalton Transactions'
_journal_page_first 3678
_journal_page_last 3687
_journal_paper_doi 10.1039/b802947d
_journal_year 2008
_chemical_formula_sum 'C28 H13 F20 O2 P'
_chemical_formula_weight 792.35
_chemical_melting_point 115
_chemical_name_systematic
;
?
;
_space_group_IT_number 14
_symmetry_cell_setting monoclinic
_symmetry_space_group_name_Hall '-P 2yn'
_symmetry_space_group_name_H-M 'P 1 21/n 1'
_atom_sites_solution_hydrogens geom
_atom_sites_solution_primary direct
_atom_sites_solution_secondary difmap
_audit_creation_method SHELXL-97
_cell_angle_alpha 90.00
_cell_angle_beta 96.6920(10)
_cell_angle_gamma 90.00
_cell_formula_units_Z 8
_cell_length_a 9.6370(2)
_cell_length_b 37.4070(13)
_cell_length_c 16.1350(8)
_cell_measurement_temperature 173
_cell_measurement_theta_max 27.9
_cell_measurement_theta_min 1.4
_cell_volume 5776.9(4)
_computing_cell_refinement 'HKL(Otwinowski, 1997)'
_computing_data_collection 'HKL(Otwinowski, 1997)'
_computing_data_reduction 'HKL(Otwinowski, 1997)'
_computing_structure_refinement 'SHELXL-97 (Sheldrick, 1997)'
_computing_structure_solution 'SHELXS-97 (Sheldrick, 1990)'
_diffrn_ambient_temperature 173
_diffrn_detector_area_resol_mean 10.00
_diffrn_measured_fraction_theta_full 0.657
_diffrn_measured_fraction_theta_max 0.657
_diffrn_measurement_device_type 'MacScience DIP2030 Imaging Plate'
_diffrn_measurement_method \w
_diffrn_radiation_monochromator graphite
_diffrn_radiation_source 'fine-focus sealed tube'
_diffrn_radiation_type MoK\a
_diffrn_radiation_wavelength 0.71069
_diffrn_reflns_av_R_equivalents 0.0000
_diffrn_reflns_av_sigmaI/netI 0.0615
_diffrn_reflns_limit_h_max 11
_diffrn_reflns_limit_h_min 0
_diffrn_reflns_limit_k_max 49
_diffrn_reflns_limit_k_min 0
_diffrn_reflns_limit_l_max 20
_diffrn_reflns_limit_l_min -21
_diffrn_reflns_number 9091
_diffrn_reflns_theta_full 27.91
_diffrn_reflns_theta_max 27.91
_diffrn_reflns_theta_min 1.38
_exptl_absorpt_coefficient_mu 0.254
_exptl_absorpt_correction_type none
_exptl_crystal_colour colorless
_exptl_crystal_density_diffrn 1.822
_exptl_crystal_density_method 'not measured'
_exptl_crystal_description plate
_exptl_crystal_F_000 3136
_exptl_crystal_size_max 0.50
_exptl_crystal_size_mid 0.06
_exptl_crystal_size_min 0.06
_refine_diff_density_max 0.776
_refine_diff_density_min -1.280
_refine_diff_density_rms 0.291
_refine_ls_extinction_method none
_refine_ls_goodness_of_fit_ref 1.118
_refine_ls_hydrogen_treatment constr
_refine_ls_matrix_type full
_refine_ls_number_parameters 919
_refine_ls_number_reflns 9091
_refine_ls_number_restraints 0
_refine_ls_restrained_S_all 1.118
_refine_ls_R_factor_all 0.1330
_refine_ls_R_factor_gt 0.0839
_refine_ls_shift/su_max 0.000
_refine_ls_shift/su_mean 0.000
_refine_ls_structure_factor_coef Fsqd
_refine_ls_weighting_details 'calc w=1/[\s^2^(Fo^2^)+(0.1822P)^2^+3.8368P] where P=(Fo^2^+2Fc^2^)/3'
_refine_ls_weighting_scheme calc
_refine_ls_wR_factor_gt 0.2364
_refine_ls_wR_factor_ref 0.2914
_reflns_number_gt 5924
_reflns_number_total 9091
_reflns_threshold_expression >2sigma(I)
_cod_data_source_file b802947d.txt
_cod_data_source_block compound12a
_cod_original_sg_symbol_H-M P21/n
_cod_database_code 7004128

loop_
_symmetry_equiv_pos_as_xyz
'x, y, z'
'-x+1/2, y+1/2, -z+1/2'
'-x, -y, -z'
'x-1/2, -y-1/2, z-1/2'

loop_
_atom_site_label
_atom_site_type_symbol
_atom_site_fract_x
_atom_site_fract_y
_atom_site_fract_z
_atom_site_U_iso_or_equiv
_atom_site_adp_type
_atom_site_occupancy
_atom_site_symmetry_multiplicity
_atom_site_calc_flag
_atom_site_refinement_flags
_atom_site_disorder_assembly
_atom_site_disorder_group
C1 C 0.0884(6) 0.17779(14) -0.2645(4) 0.0234(13) Uani 1 1 d . . .
C2 C 0.2302(6) 0.18272(15) -0.2334(5) 0.0287(15) Uani 1 1 d . . .
H2A H 0.3016 0.1741 -0.2642 0.034 Uiso 1 1 calc R . .
C3 C 0.2652(7) 0.19997(16) -0.1585(5) 0.0312(16) Uani 1 1 d . . .
H3A H 0.3610 0.2028 -0.1379 0.037 Uiso 1 1 calc R . .
C4 C 0.1633(7) 0.21335(17) -0.1123(5) 0.0332(16) Uani 1 1 d . . .
H4A H 0.1898 0.2252 -0.0608 0.040 Uiso 1 1 calc R . .
C5 C 0.0216(7) 0.20928(16) -0.1420(5) 0.0319(16) Uani 1 1 d . . .
H5A H -0.0491 0.2184 -0.1114 0.038 Uiso 1 1 calc R . .
C6 C -0.0129(6) 0.19148(14) -0.2179(5) 0.0245(14) Uani 1 1 d . . .
C7 C -0.1617(6) 0.18549(14) -0.2613(4) 0.0205(12) Uani 1 1 d . . .
C8 C -0.2264(6) 0.22302(15) -0.2887(5) 0.0273(15) Uani 1 1 d . . .
C9 C -0.3697(7) 0.22573(18) -0.3406(6) 0.0374(19) Uani 1 1 d . . .
C10 C -0.2540(6) 0.16397(15) -0.2058(5) 0.0251(14) Uani 1 1 d . . .
C11 C -0.1974(7) 0.12799(18) -0.1694(6) 0.037(2) Uani 1 1 d . . .
C12 C 0.1878(6) 0.15353(14) -0.4123(5) 0.0261(15) Uani 1 1 d . . .
C13 C 0.3087(6) 0.13397(15) -0.3863(5) 0.0315(17) Uani 1 1 d . . .
H13A H 0.3151 0.1211 -0.3353 0.038 Uiso 1 1 calc R . .
C14 C 0.4184(6) 0.13317(16) -0.4336(5) 0.0329(18) Uani 1 1 d . . .
H14A H 0.4995 0.1197 -0.4150 0.039 Uiso 1 1 calc R . .
C15 C 0.4118(6) 0.15182(17) -0.5079(5) 0.0330(17) Uani 1 1 d . . .
H15A H 0.4886 0.1510 -0.5399 0.040 Uiso 1 1 calc R . .
C16 C 0.2942(7) 0.17182(17) -0.5365(5) 0.0345(18) Uani 1 1 d . . .
H16A H 0.2891 0.1848 -0.5873 0.041 Uiso 1 1 calc R . .
C17 C 0.1833(6) 0.17209(14) -0.4873(5) 0.0278(16) Uani 1 1 d . . .
C18 C 0.0431(6) 0.19089(14) -0.5092(5) 0.0234(14) Uani 1 1 d . . .
C19 C 0.0566(6) 0.23220(15) -0.5174(5) 0.0262(15) Uani 1 1 d . . .
C20 C 0.1594(7) 0.25193(16) -0.4519(6) 0.038(2) Uani 1 1 d . . .
C21 C -0.0352(6) 0.17366(15) -0.5896(5) 0.0266(15) Uani 1 1 d . . .
C22 C -0.1809(8) 0.18629(17) -0.6251(6) 0.0350(18) Uani 1 1 d . . .
C23 C -0.0260(6) 0.11087(14) -0.3742(4) 0.0232(13) Uani 1 1 d . . .
C24 C 0.0584(6) 0.08455(15) -0.3322(6) 0.0342(19) Uani 1 1 d . . .
H24A H 0.1393 0.0913 -0.2963 0.041 Uiso 1 1 calc R . .
C25 C 0.0248(7) 0.04878(17) -0.3428(6) 0.043(2) Uani 1 1 d . . .
H25A H 0.0819 0.0312 -0.3132 0.052 Uiso 1 1 calc R . .
C26 C -0.0907(7) 0.03845(17) -0.3957(5) 0.0386(19) Uani 1 1 d . . .
H26A H -0.1117 0.0138 -0.4044 0.046 Uiso 1 1 calc R . .
C27 C -0.1752(8) 0.06435(18) -0.4359(6) 0.0372(18) Uani 1 1 d . . .
H27A H -0.2561 0.0573 -0.4714 0.045 Uiso 1 1 calc R . .
C28 C -0.1457(7) 0.10011(17) -0.4259(5) 0.0329(17) Uani 1 1 d . . .
H28A H -0.2062 0.1175 -0.4539 0.040 Uiso 1 1 calc R . .
F1 F -0.1354(4) 0.23900(9) -0.3351(3) 0.0326(10) Uani 1 1 d . . .
F2 F -0.2333(4) 0.24405(10) -0.2203(3) 0.0382(11) Uani 1 1 d . . .
F3 F -0.3835(5) 0.20352(13) -0.4043(4) 0.0631(18) Uani 1 1 d . . .
F4 F -0.3883(5) 0.25907(11) -0.3708(4) 0.0549(15) Uani 1 1 d . . .
F5 F -0.4730(5) 0.21963(14) -0.2935(4) 0.0670(18) Uani 1 1 d . . .
F6 F -0.3783(4) 0.15609(11) -0.2512(3) 0.0411(12) Uani 1 1 d . . .
F7 F -0.2814(5) 0.18386(11) -0.1403(3) 0.0467(13) Uani 1 1 d . . .
F8 F -0.1902(7) 0.10397(12) -0.2296(4) 0.073(2) Uani 1 1 d . . .
F9 F -0.2825(4) 0.11468(11) -0.1198(3) 0.0433(12) Uani 1 1 d . . .
F10 F -0.0724(5) 0.13035(16) -0.1282(5) 0.089(3) Uani 1 1 d . . .
F11 F -0.0696(4) 0.24750(9) -0.5128(3) 0.0349(10) Uani 1 1 d . . .
F12 F 0.0965(4) 0.24075(10) -0.5926(3) 0.0420(11) Uani 1 1 d . . .
F13 F 0.1390(5) 0.28692(10) -0.4579(4) 0.0506(14) Uani 1 1 d . . .
F14 F 0.2911(4) 0.24598(12) -0.4650(4) 0.0530(15) Uani 1 1 d . . .
F15 F 0.1438(5) 0.24196(12) -0.3742(3) 0.0452(12) Uani 1 1 d . . .
F16 F -0.0515(4) 0.13856(9) -0.5725(3) 0.0342(10) Uani 1 1 d . . .
F17 F 0.0436(4) 0.17512(11) -0.6542(3) 0.0386(11) Uani 1 1 d . . .
F18 F -0.2675(4) 0.18904(14) -0.5678(4) 0.0540(14) Uani 1 1 d . . .
F19 F -0.2361(5) 0.16383(11) -0.6843(3) 0.0481(13) Uani 1 1 d . . .
F20 F -0.1769(5) 0.21836(11) -0.6622(3) 0.0499(13) Uani 1 1 d . . .
O1 O -0.1494(4) 0.16555(10) -0.3334(3) 0.0219(10) Uani 1 1 d . . .
O2 O -0.0393(4) 0.18422(10) -0.4447(3) 0.0234(10) Uani 1 1 d . . .
P1 P 0.01910(14) 0.15818(3) -0.36430(12) 0.0219(4) Uani 1 1 d . . .
C29 C 0.2472(6) 0.05793(13) 0.3028(4) 0.0208(12) Uani 1 1 d . . .
C30 C 0.1445(6) 0.07342(15) 0.3474(5) 0.0300(16) Uani 1 1 d . . .
H30A H 0.0682 0.0860 0.3183 0.036 Uiso 1 1 calc R . .
C31 C 0.1552(6) 0.07030(16) 0.4345(5) 0.0287(15) Uani 1 1 d . . .
H31A H 0.0856 0.0807 0.4641 0.034 Uiso 1 1 calc R . .
C32 C 0.2660(7) 0.05225(15) 0.4777(5) 0.0298(15) Uani 1 1 d . . .
H32A H 0.2712 0.0500 0.5367 0.036 Uiso 1 1 calc R . .
C33 C 0.3702(6) 0.03731(15) 0.4355(5) 0.0263(14) Uani 1 1 d . . .
H33A H 0.4473 0.0253 0.4654 0.032 Uiso 1 1 calc R . .
C34 C 0.3599(5) 0.04021(13) 0.3486(5) 0.0225(13) Uani 1 1 d . . .
C35 C 0.4603(6) 0.02501(14) 0.2923(5) 0.0238(14) Uani 1 1 d . . .
C36 C 0.6151(6) 0.03669(14) 0.3164(5) 0.0257(15) Uani 1 1 d . . .
C37 C 0.6448(6) 0.07688(15) 0.3291(5) 0.0267(16) Uani 1 1 d . . .
C38 C 0.4461(6) -0.01708(14) 0.2946(5) 0.0225(14) Uani 1 1 d . . .
C39 C 0.5289(7) -0.04104(15) 0.2404(6) 0.0314(17) Uani 1 1 d . . .
C40 C 0.0970(6) 0.08856(15) 0.1582(4) 0.0230(14) Uani 1 1 d . . .
C41 C -0.0431(6) 0.08298(18) 0.1704(5) 0.0330(17) Uani 1 1 d . . .
H41A H -0.0697 0.0624 0.1992 0.040 Uiso 1 1 calc R . .
C42 C -0.1421(7) 0.1080(2) 0.1395(6) 0.040(2) Uani 1 1 d . . .
H42A H -0.2376 0.1041 0.1463 0.048 Uiso 1 1 calc R . .
C43 C -0.1048(8) 0.1385(2) 0.0992(6) 0.043(2) Uani 1 1 d . . .
H43A H -0.1739 0.1556 0.0797 0.051 Uiso 1 1 calc R . .
C44 C 0.0340(7) 0.14405(18) 0.0872(5) 0.0333(17) Uani 1 1 d . . .
H44A H 0.0614 0.1648 0.0594 0.040 Uiso 1 1 calc R . .
C45 C 0.1306(6) 0.11865(15) 0.1168(5) 0.0281(15) Uani 1 1 d . . .
C46 C 0.2849(6) 0.11832(14) 0.1021(5) 0.0251(15) Uani 1 1 d . . .
C47 C 0.3682(6) 0.15129(14) 0.1383(5) 0.0288(16) Uani 1 1 d . . .
C48 C 0.3471(7) 0.16268(16) 0.2277(5) 0.0331(17) Uani 1 1 d . . .
C49 C 0.2922(6) 0.11339(15) 0.0052(5) 0.0247(13) Uani 1 1 d . . .
C50 C 0.4345(8) 0.11244(18) -0.0287(6) 0.0381(19) Uani 1 1 d . . .
C51 C 0.1875(6) 0.01974(15) 0.1310(5) 0.0307(16) Uani 1 1 d . . .
C52 C 0.0742(7) 0.00057(16) 0.1538(6) 0.0362(19) Uani 1 1 d . . .
H52A H 0.0282 0.0087 0.1993 0.043 Uiso 1 1 calc R . .
C53 C 0.0274(8) -0.03004(19) 0.1118(6) 0.044(2) Uani 1 1 d . . .
H53A H -0.0486 -0.0432 0.1290 0.052 Uiso 1 1 calc R . .
C54 C 0.0933(8) -0.04143(18) 0.0437(6) 0.048(2) Uani 1 1 d . . .
H54A H 0.0598 -0.0621 0.0134 0.058 Uiso 1 1 calc R . .
C55 C 0.2064(8) -0.02303(18) 0.0197(6) 0.042(2) Uani 1 1 d . . .
H55A H 0.2511 -0.0312 -0.0262 0.051 Uiso 1 1 calc R . .
C56 C 0.2547(7) 0.00770(17) 0.0635(5) 0.0331(16) Uani 1 1 d . . .
H56A H 0.3328 0.0204 0.0476 0.040 Uiso 1 1 calc R . .
F21 F 0.6930(4) 0.02705(10) 0.2545(3) 0.0354(11) Uani 1 1 d . . .
F22 F 0.6714(4) 0.01990(9) 0.3876(3) 0.0322(10) Uani 1 1 d . . .
F23 F 0.6004(4) 0.09605(10) 0.2635(3) 0.0433(13) Uani 1 1 d . . .
F24 F 0.7836(4) 0.08135(11) 0.3459(3) 0.0413(12) Uani 1 1 d . . .
F25 F 0.5890(4) 0.08935(10) 0.3954(3) 0.0430(12) Uani 1 1 d . . .
F26 F 0.3097(3) -0.02439(8) 0.2700(3) 0.0298(9) Uani 1 1 d . . .
F27 F 0.4753(4) -0.02941(9) 0.3736(3) 0.0332(10) Uani 1 1 d . . .
F28 F 0.5194(5) -0.03071(11) 0.1618(3) 0.0477(13) Uani 1 1 d . . .
F29 F 0.4809(5) -0.07457(9) 0.2441(3) 0.0420(12) Uani 1 1 d . . .
F30 F 0.6637(4) -0.04236(11) 0.2703(4) 0.0503(14) Uani 1 1 d . . .
F31 F 0.5075(4) 0.14490(9) 0.1397(3) 0.0344(10) Uani 1 1 d . . .
F32 F 0.3378(4) 0.18006(9) 0.0889(3) 0.0366(11) Uani 1 1 d . . .
F33 F 0.3504(5) 0.13523(11) 0.2796(3) 0.0479(13) Uani 1 1 d . . .
F34 F 0.2243(5) 0.17924(11) 0.2285(3) 0.0455(12) Uani 1 1 d . . .
F35 F 0.4446(5) 0.18584(11) 0.2574(3) 0.0499(13) Uani 1 1 d . . .
F36 F 0.2296(4) 0.08146(10) -0.0157(3) 0.0373(10) Uani 1 1 d . . .
F37 F 0.2175(4) 0.13920(10) -0.0379(3) 0.0389(11) Uani 1 1 d . . .
F38 F 0.5205(4) 0.08818(12) 0.0096(4) 0.0509(14) Uani 1 1 d . . .
F39 F 0.4971(5) 0.14391(11) -0.0238(3) 0.0470(13) Uani 1 1 d . . .
F40 F 0.4117(5) 0.10377(13) -0.1101(4) 0.0526(14) Uani 1 1 d . . .
O3 O 0.4218(4) 0.03713(10) 0.2113(3) 0.0227(10) Uani 1 1 d . . .
O4 O 0.3480(4) 0.08749(10) 0.1426(3) 0.0234(10) Uani 1 1 d . . .
P2 P 0.25369(15) 0.05876(4) 0.19037(12) 0.0221(4) Uani 1 1 d . . .

loop_
_atom_site_aniso_label
_atom_site_aniso_U_11
_atom_site_aniso_U_22
_atom_site_aniso_U_33
_atom_site_aniso_U_23
_atom_site_aniso_U_13
_atom_site_aniso_U_12
C1 0.025(3) 0.020(2) 0.025(4) 0.004(2) 0.002(3) -0.0048(17)
C2 0.033(3) 0.024(3) 0.029(5) 0.000(2) 0.005(3) -0.0042(19)
C3 0.038(3) 0.031(3) 0.023(5) 0.004(2) 0.002(3) -0.008(2)
C4 0.044(4) 0.033(3) 0.022(5) 0.000(3) -0.003(3) -0.009(2)
C5 0.039(3) 0.027(3) 0.029(5) -0.005(2) 0.003(3) -0.008(2)
C6 0.028(3) 0.023(3) 0.023(5) 0.000(2) 0.006(3) -0.0037(18)
C7 0.029(3) 0.026(3) 0.008(4) -0.005(2) 0.006(2) -0.0003(18)
C8 0.029(3) 0.025(3) 0.029(5) -0.002(2) 0.007(3) 0.0002(19)
C9 0.037(4) 0.032(3) 0.042(7) 0.004(3) 0.001(3) 0.003(2)
C10 0.031(3) 0.029(3) 0.018(5) -0.001(2) 0.015(3) -0.0030(19)
C11 0.039(4) 0.036(3) 0.040(7) 0.008(3) 0.018(4) -0.001(2)
C12 0.023(3) 0.018(2) 0.037(5) -0.001(2) 0.004(3) 0.0005(17)
C13 0.021(3) 0.023(3) 0.049(6) -0.004(3) 0.001(3) 0.0007(18)
C14 0.026(3) 0.032(3) 0.042(6) -0.009(3) 0.009(3) -0.001(2)
C15 0.026(3) 0.041(3) 0.033(6) -0.010(3) 0.011(3) 0.004(2)
C16 0.034(3) 0.033(3) 0.040(6) -0.003(3) 0.018(3) -0.001(2)
C17 0.028(3) 0.021(3) 0.036(5) -0.005(2) 0.011(3) -0.0018(18)
C18 0.028(3) 0.025(3) 0.018(4) -0.001(2) 0.007(3) 0.0001(18)
C19 0.029(3) 0.025(3) 0.023(5) 0.002(2) -0.001(3) -0.0009(19)
C20 0.038(4) 0.020(3) 0.058(7) -0.005(3) 0.011(4) 0.000(2)
C21 0.030(3) 0.024(3) 0.025(5) 0.002(2) 0.001(3) -0.0021(19)
C22 0.044(4) 0.029(3) 0.030(6) 0.000(3) -0.004(3) 0.001(2)
C23 0.025(3) 0.024(3) 0.021(4) 0.002(2) 0.003(3) 0.0018(18)
C24 0.023(3) 0.021(3) 0.059(6) 0.011(3) 0.002(3) -0.0001(18)
C25 0.040(4) 0.024(3) 0.068(7) 0.005(3) 0.015(4) -0.002(2)
C26 0.048(4) 0.025(3) 0.044(6) -0.008(3) 0.013(4) -0.013(2)
C27 0.046(4) 0.035(3) 0.031(6) -0.004(3) 0.008(4) -0.016(3)
C28 0.034(3) 0.033(3) 0.032(6) -0.004(3) 0.003(3) -0.007(2)
F1 0.034(2) 0.0274(17) 0.038(3) 0.0064(16) 0.0104(18) -0.0016(12)
F2 0.050(2) 0.0282(18) 0.037(4) -0.0091(17) 0.009(2) 0.0064(14)
F3 0.056(3) 0.046(3) 0.079(5) -0.021(3) -0.028(3) 0.0060(19)
F4 0.052(3) 0.032(2) 0.077(5) 0.013(2) -0.007(3) 0.0074(16)
F5 0.033(2) 0.064(3) 0.107(6) 0.020(3) 0.022(3) 0.0071(19)
F6 0.0249(19) 0.047(2) 0.051(4) 0.010(2) 0.001(2) -0.0089(14)
F7 0.068(3) 0.039(2) 0.040(4) -0.009(2) 0.034(3) -0.0047(18)
F8 0.129(5) 0.033(2) 0.069(5) 0.009(2) 0.059(4) 0.014(3)
F9 0.052(2) 0.042(2) 0.040(4) 0.008(2) 0.025(2) -0.0073(17)
F10 0.048(3) 0.078(4) 0.131(7) 0.071(4) -0.027(3) -0.025(2)
F11 0.0366(19) 0.0223(16) 0.045(3) 0.0031(16) 0.0031(19) 0.0061(12)
F12 0.059(3) 0.036(2) 0.034(3) 0.0081(18) 0.016(2) -0.0085(16)
F13 0.064(3) 0.0180(17) 0.067(4) 0.0013(19) -0.002(3) -0.0098(16)
F14 0.032(2) 0.051(2) 0.077(5) -0.016(3) 0.010(2) -0.0117(16)
F15 0.057(3) 0.046(2) 0.031(4) 0.001(2) -0.001(2) -0.0156(18)
F16 0.044(2) 0.0197(16) 0.038(3) -0.0005(15) 0.000(2) -0.0010(13)
F17 0.042(2) 0.050(2) 0.026(3) -0.0010(19) 0.012(2) -0.0014(16)
F18 0.034(2) 0.080(3) 0.048(4) 0.000(3) 0.005(2) 0.0109(19)
F19 0.054(3) 0.040(2) 0.045(4) -0.009(2) -0.016(2) -0.0033(17)
F20 0.067(3) 0.032(2) 0.045(4) 0.007(2) -0.016(3) 0.0056(18)
O1 0.0235(19) 0.0235(18) 0.019(3) -0.0028(15) 0.0039(18) -0.0028(13)
O2 0.024(2) 0.0220(18) 0.025(3) -0.0010(16) 0.0060(19) 0.0021(13)
P1 0.0207(7) 0.0192(6) 0.0259(12) -0.0003(5) 0.0030(6) -0.0013(4)
C29 0.026(3) 0.020(2) 0.016(4) 0.005(2) 0.002(2) 0.0014(17)
C30 0.029(3) 0.024(3) 0.037(5) 0.005(2) 0.007(3) 0.0058(19)
C31 0.033(3) 0.030(3) 0.024(5) 0.004(2) 0.009(3) 0.007(2)
C32 0.041(4) 0.029(3) 0.020(5) -0.001(2) 0.005(3) 0.000(2)
C33 0.033(3) 0.025(3) 0.020(5) 0.002(2) 0.002(3) 0.0056(19)
C34 0.020(3) 0.019(2) 0.029(5) 0.001(2) 0.003(2) 0.0025(16)
C35 0.024(3) 0.025(3) 0.022(5) 0.001(2) 0.000(3) -0.0025(18)
C36 0.018(3) 0.025(3) 0.032(5) 0.000(2) -0.004(3) 0.0008(17)
C37 0.024(3) 0.029(3) 0.028(5) -0.007(2) 0.005(3) -0.0022(19)
C38 0.020(3) 0.025(3) 0.021(5) 0.001(2) -0.003(2) 0.0013(17)
C39 0.034(3) 0.022(3) 0.038(6) -0.001(2) 0.002(3) 0.002(2)
C40 0.018(3) 0.033(3) 0.018(4) -0.001(2) 0.000(2) 0.0069(18)
C41 0.022(3) 0.041(3) 0.035(6) 0.004(3) 0.005(3) 0.001(2)
C42 0.031(4) 0.052(4) 0.039(6) 0.011(3) 0.012(3) 0.013(3)
C43 0.038(4) 0.050(4) 0.042(7) 0.020(4) 0.011(4) 0.020(3)
C44 0.033(3) 0.042(3) 0.025(5) 0.011(3) 0.002(3) 0.013(2)
C45 0.029(3) 0.030(3) 0.025(5) 0.005(2) 0.005(3) 0.003(2)
C46 0.019(3) 0.023(3) 0.033(5) 0.002(2) 0.003(3) 0.0035(17)
C47 0.032(3) 0.021(3) 0.035(5) 0.003(2) 0.007(3) 0.0021(19)
C48 0.041(4) 0.027(3) 0.031(6) -0.005(3) 0.004(3) 0.006(2)
C49 0.034(3) 0.026(3) 0.014(4) 0.002(2) 0.000(3) 0.0002(19)
C50 0.048(4) 0.034(3) 0.035(6) -0.006(3) 0.020(4) 0.003(3)
C51 0.033(3) 0.021(3) 0.037(5) -0.002(2) 0.000(3) 0.000(2)
C52 0.033(3) 0.026(3) 0.047(6) 0.004(3) -0.006(3) -0.007(2)
C53 0.047(4) 0.034(3) 0.045(7) 0.002(3) -0.013(4) -0.006(3)
C54 0.058(5) 0.028(3) 0.051(7) -0.003(3) -0.027(4) -0.006(3)
C55 0.054(4) 0.034(3) 0.037(6) -0.005(3) -0.001(4) 0.003(3)
C56 0.039(3) 0.033(3) 0.026(5) -0.003(3) -0.005(3) 0.004(2)
F21 0.0225(18) 0.0387(19) 0.046(3) -0.0087(18) 0.0101(18) 0.0002(12)
F22 0.0323(18) 0.0300(17) 0.032(3) 0.0016(16) -0.0076(18) 0.0031(13)
F23 0.046(2) 0.0294(19) 0.051(4) 0.0123(19) -0.011(2) -0.0063(15)
F24 0.0257(19) 0.042(2) 0.054(4) -0.003(2) -0.0058(19) -0.0092(14)
F25 0.046(2) 0.0334(19) 0.051(4) -0.0166(19) 0.010(2) -0.0072(15)
F26 0.0271(17) 0.0231(16) 0.037(3) 0.0022(15) -0.0053(17) -0.0031(11)
F27 0.049(2) 0.0222(16) 0.027(3) 0.0036(15) -0.0008(19) 0.0053(13)
F28 0.073(3) 0.037(2) 0.035(4) -0.0014(19) 0.018(3) 0.0199(19)
F29 0.057(2) 0.0210(17) 0.049(4) -0.0071(17) 0.007(2) 0.0010(15)
F30 0.030(2) 0.042(2) 0.077(5) -0.011(2) -0.002(2) 0.0137(15)
F31 0.0319(19) 0.0286(17) 0.044(3) -0.0008(17) 0.0102(18) -0.0026(12)
F32 0.052(2) 0.0236(17) 0.035(3) 0.0072(16) 0.008(2) 0.0021(14)
F33 0.083(3) 0.0289(19) 0.033(4) 0.0048(18) 0.010(3) 0.0078(18)
F34 0.055(3) 0.041(2) 0.042(4) -0.006(2) 0.012(2) 0.0113(17)
F35 0.062(3) 0.039(2) 0.047(4) -0.017(2) 0.001(3) -0.0102(18)
F36 0.049(2) 0.0281(18) 0.034(3) -0.0031(17) 0.003(2) -0.0071(15)
F37 0.050(2) 0.036(2) 0.031(3) 0.0103(18) 0.006(2) 0.0103(15)
F38 0.044(2) 0.051(2) 0.061(4) 0.009(2) 0.021(2) 0.0202(18)
F39 0.053(3) 0.042(2) 0.051(4) -0.001(2) 0.026(2) -0.0111(17)
F40 0.070(3) 0.054(3) 0.038(4) -0.006(2) 0.023(3) 0.001(2)
O3 0.0219(19) 0.0261(19) 0.019(3) 0.0011(16) -0.0008(18) 0.0022(13)
O4 0.024(2) 0.0224(18) 0.024(3) 0.0023(16) 0.0042(19) 0.0052(13)
P2 0.0221(7) 0.0212(6) 0.0228(11) 0.0022(5) 0.0024(6) 0.0005(4)

loop_
_atom_type_symbol
_atom_type_description
_atom_type_scat_dispersion_real
_atom_type_scat_dispersion_imag
_atom_type_scat_source
C C 0.0033 0.0016 'International Tables Vol C Tables 4.2.6.8 and 6.1.1.4'
H H 0.0000 0.0000 'International Tables Vol C Tables 4.2.6.8 and 6.1.1.4'
O O 0.0106 0.0060 'International Tables Vol C Tables 4.2.6.8 and 6.1.1.4'
F F 0.0171 0.0103 'International Tables Vol C Tables 4.2.6.8 and 6.1.1.4'
P P 0.1023 0.0942 'International Tables Vol C Tables 4.2.6.8 and 6.1.1.4'

loop_
_geom_angle_atom_site_label_1
_geom_angle_atom_site_label_2
_geom_angle_atom_site_label_3
_geom_angle
_geom_angle_site_symmetry_1
_geom_angle_site_symmetry_3
_geom_angle_publ_flag
C6 C1 C2 118.0(6) . . ?
C6 C1 P1 114.5(4) . . ?
C2 C1 P1 127.3(5) . . ?
C3 C2 C1 120.1(6) . . ?
C3 C2 H2A 120.0 . . ?
C1 C2 H2A 120.0 . . ?
C2 C3 C4 121.5(6) . . ?
C2 C3 H3A 119.3 . . ?
C4 C3 H3A 119.3 . . ?
C3 C4 C5 119.8(7) . . ?
C3 C4 H4A 120.1 . . ?
C5 C4 H4A 120.1 . . ?
C6 C5 C4 118.3(7) . . ?
C6 C5 H5A 120.9 . . ?
C4 C5 H5A 120.9 . . ?
C1 C6 C5 122.4(6) . . ?
C1 C6 C7 112.0(6) . . ?
C5 C6 C7 125.6(5) . . ?
O1 C7 C6 106.9(5) . . ?
O1 C7 C10 108.2(4) . . ?
C6 C7 C10 112.3(6) . . ?
O1 C7 C8 108.1(5) . . ?
C6 C7 C8 108.4(4) . . ?
C10 C7 C8 112.8(5) . . ?
F1 C8 F2 106.7(5) . . ?
F1 C8 C9 105.6(6) . . ?
F2 C8 C9 106.2(5) . . ?
F1 C8 C7 106.7(5) . . ?
F2 C8 C7 109.9(6) . . ?
C9 C8 C7 120.9(5) . . ?
F3 C9 F5 108.7(6) . . ?
F3 C9 F4 107.7(7) . . ?
F5 C9 F4 106.7(6) . . ?
F3 C9 C8 112.8(6) . . ?
F5 C9 C8 111.2(7) . . ?
F4 C9 C8 109.5(5) . . ?
F7 C10 F6 107.5(5) . . ?
F7 C10 C11 106.0(6) . . ?
F6 C10 C11 105.4(5) . . ?
F7 C10 C7 110.1(5) . . ?
F6 C10 C7 109.2(6) . . ?
C11 C10 C7 118.0(5) . . ?
F10 C11 F9 108.7(7) . . ?
F10 C11 F8 107.1(7) . . ?
F9 C11 F8 106.1(6) . . ?
F10 C11 C10 113.5(6) . . ?
F9 C11 C10 110.2(6) . . ?
F8 C11 C10 110.9(7) . . ?
C17 C12 C13 117.6(6) . . ?
C17 C12 P1 111.7(4) . . ?
C13 C12 P1 130.7(6) . . ?
C14 C13 C12 120.9(7) . . ?
C14 C13 H13A 119.6 . . ?
C12 C13 H13A 119.6 . . ?
C13 C14 C15 120.7(6) . . ?
C13 C14 H14A 119.7 . . ?
C15 C14 H14A 119.7 . . ?
C14 C15 C16 120.8(6) . . ?
C14 C15 H15A 119.6 . . ?
C16 C15 H15A 119.6 . . ?
C15 C16 C17 117.5(7) . . ?
C15 C16 H16A 121.3 . . ?
C17 C16 H16A 121.3 . . ?
C12 C17 C16 122.7(6) . . ?
C12 C17 C18 111.6(5) . . ?
C16 C17 C18 125.6(7) . . ?
O2 C18 C17 107.9(5) . . ?
O2 C18 C19 107.4(5) . . ?
C17 C18 C19 113.3(5) . . ?
O2 C18 C21 106.4(5) . . ?
C17 C18 C21 109.4(5) . . ?
C19 C18 C21 112.1(6) . . ?
F12 C19 F11 107.5(5) . . ?
F12 C19 C20 105.8(5) . . ?
F11 C19 C20 105.6(5) . . ?
F12 C19 C18 110.2(6) . . ?
F11 C19 C18 109.3(5) . . ?
C20 C19 C18 117.9(6) . . ?
F13 C20 F14 106.9(5) . . ?
F13 C20 F15 108.2(7) . . ?
F14 C20 F15 108.5(7) . . ?
F13 C20 C19 110.0(7) . . ?
F14 C20 C19 111.0(6) . . ?
F15 C20 C19 112.0(5) . . ?
F16 C21 F17 106.4(5) . . ?
F16 C21 C22 104.7(5) . . ?
F17 C21 C22 105.7(6) . . ?
F16 C21 C18 106.7(6) . . ?
F17 C21 C18 111.1(5) . . ?
C22 C21 C18 121.2(6) . . ?
F18 C22 F19 108.5(6) . . ?
F18 C22 F20 107.2(6) . . ?
F19 C22 F20 105.9(6) . . ?
F18 C22 C21 112.9(7) . . ?
F19 C22 C21 110.3(6) . . ?
F20 C22 C21 111.8(6) . . ?
C24 C23 C28 118.5(5) . . ?
C24 C23 P1 121.3(5) . . ?
C28 C23 P1 120.1(5) . . ?
C25 C24 C23 120.4(7) . . ?
C25 C24 H24A 119.8 . . ?
C23 C24 H24A 119.8 . . ?
C26 C25 C24 120.6(7) . . ?
C26 C25 H25A 119.7 . . ?
C24 C25 H25A 119.7 . . ?
C25 C26 C27 119.0(6) . . ?
C25 C26 H26A 120.5 . . ?
C27 C26 H26A 120.5 . . ?
C28 C27 C26 121.8(7) . . ?
C28 C27 H27A 119.1 . . ?
C26 C27 H27A 119.1 . . ?
C27 C28 C23 119.6(7) . . ?
C27 C28 H28A 120.2 . . ?
C23 C28 H28A 120.2 . . ?
C7 O1 P1 119.1(3) . . ?
C18 O2 P1 120.8(3) . . ?
O2 P1 O1 83.7(2) . . ?
O2 P1 C1 120.5(2) . . ?
O1 P1 C1 86.7(2) . . ?
O2 P1 C23 116.3(3) . . ?
O1 P1 C23 87.7(2) . . ?
C1 P1 C23 121.8(3) . . ?
O2 P1 C12 87.9(3) . . ?
O1 P1 C12 171.5(3) . . ?
C1 P1 C12 98.9(3) . . ?
C23 P1 C12 94.7(2) . . ?
C34 C29 C30 118.0(6) . . ?
C34 C29 P2 114.6(4) . . ?
C30 C29 P2 127.4(5) . . ?
C31 C30 C29 120.1(6) . . ?
C31 C30 H30A 119.9 . . ?
C29 C30 H30A 119.9 . . ?
C32 C31 C30 120.6(6) . . ?
C32 C31 H31A 119.7 . . ?
C30 C31 H31A 119.7 . . ?
C31 C32 C33 120.5(7) . . ?
C31 C32 H32A 119.8 . . ?
C33 C32 H32A 119.8 . . ?
C32 C33 C34 119.2(6) . . ?
C32 C33 H33A 120.4 . . ?
C34 C33 H33A 120.4 . . ?
C33 C34 C29 121.5(5) . . ?
C33 C34 C35 126.7(5) . . ?
C29 C34 C35 111.8(6) . . ?
O3 C35 C34 108.8(5) . . ?
O3 C35 C36 106.6(5) . . ?
C34 C35 C36 113.8(6) . . ?
O3 C35 C38 109.4(6) . . ?
C34 C35 C38 107.3(5) . . ?
C36 C35 C38 110.9(5) . . ?
F22 C36 F21 107.2(4) . . ?
F22 C36 C37 106.7(6) . . ?
F21 C36 C37 104.2(5) . . ?
F22 C36 C35 110.9(5) . . ?
F21 C36 C35 109.5(6) . . ?
C37 C36 C35 117.7(5) . . ?
F23 C37 F25 109.4(5) . . ?
F23 C37 F24 108.6(5) . . ?
F25 C37 F24 106.2(6) . . ?
F23 C37 C36 112.9(6) . . ?
F25 C37 C36 111.2(6) . . ?
F24 C37 C36 108.3(5) . . ?
F27 C38 F26 107.2(5) . . ?
F27 C38 C39 105.8(5) . . ?
F26 C38 C39 105.4(5) . . ?
F27 C38 C35 110.6(6) . . ?
F26 C38 C35 106.1(4) . . ?
C39 C38 C35 121.0(6) . . ?
F28 C39 F30 108.4(6) . . ?
F28 C39 F29 109.4(6) . . ?
F30 C39 F29 106.1(5) . . ?
F28 C39 C38 113.2(5) . . ?
F30 C39 C38 111.3(6) . . ?
F29 C39 C38 108.3(6) . . ?
C45 C40 C41 118.6(6) . . ?
C45 C40 P2 113.0(4) . . ?
C41 C40 P2 128.4(5) . . ?
C42 C41 C40 118.8(6) . . ?
C42 C41 H41A 120.6 . . ?
C40 C41 H41A 120.6 . . ?
C43 C42 C41 121.3(7) . . ?
C43 C42 H42A 119.3 . . ?
C41 C42 H42A 119.3 . . ?
C42 C43 C44 119.8(6) . . ?
C42 C43 H43A 120.1 . . ?
C44 C43 H43A 120.1 . . ?
C45 C44 C43 118.2(6) . . ?
C45 C44 H44A 120.9 . . ?
C43 C44 H44A 120.9 . . ?
C40 C45 C44 123.2(6) . . ?
C40 C45 C46 111.0(5) . . ?
C44 C45 C46 125.6(6) . . ?
O4 C46 C45 107.7(5) . . ?
O4 C46 C47 107.3(5) . . ?
C45 C46 C47 113.9(5) . . ?
O4 C46 C49 107.0(5) . . ?
C45 C46 C49 108.0(5) . . ?
C47 C46 C49 112.6(5) . . ?
F32 C47 F31 107.2(5) . . ?
F32 C47 C48 106.8(5) . . ?
F31 C47 C48 105.6(6) . . ?
F32 C47 C46 110.2(6) . . ?
F31 C47 C46 109.5(5) . . ?
C48 C47 C46 117.0(6) . . ?
F33 C48 F35 108.4(6) . . ?
F33 C48 F34 108.0(6) . . ?
F35 C48 F34 106.5(5) . . ?
F33 C48 C47 112.4(5) . . ?
F35 C48 C47 110.8(6) . . ?
F34 C48 C47 110.5(6) . . ?
F37 C49 F36 107.8(5) . . ?
F37 C49 C50 106.2(6) . . ?
F36 C49 C50 106.3(5) . . ?
F37 C49 C46 110.1(5) . . ?
F36 C49 C46 106.0(5) . . ?
C50 C49 C46 119.9(6) . . ?
F39 C50 F38 108.9(7) . . ?
F39 C50 F40 107.1(7) . . ?
F38 C50 F40 108.1(6) . . ?
F39 C50 C49 112.3(5) . . ?
F38 C50 C49 112.6(6) . . ?
F40 C50 C49 107.6(6) . . ?
C52 C51 C56 119.1(6) . . ?
C52 C51 P2 120.7(6) . . ?
C56 C51 P2 120.0(5) . . ?
C53 C52 C51 121.3(8) . . ?
C53 C52 H52A 119.3 . . ?
C51 C52 H52A 119.3 . . ?
C52 C53 C54 119.1(7) . . ?
C52 C53 H53A 120.5 . . ?
C54 C53 H53A 120.5 . . ?
C55 C54 C53 120.9(7) . . ?
C55 C54 H54A 119.6 . . ?
C53 C54 H54A 119.6 . . ?
C54 C55 C56 119.6(8) . . ?
C54 C55 H55A 120.2 . . ?
C56 C55 H55A 120.2 . . ?
C55 C56 C51 119.9(7) . . ?
C55 C56 H56A 120.1 . . ?
C51 C56 H56A 120.1 . . ?
C35 O3 P2 117.2(4) . . ?
C46 O4 P2 120.7(3) . . ?
O4 P2 O3 81.32(19) . . ?
O4 P2 C51 116.9(3) . . ?
O3 P2 C51 89.5(2) . . ?
O4 P2 C29 124.0(2) . . ?
O3 P2 C29 86.6(2) . . ?
C51 P2 C29 117.4(3) . . ?
O4 P2 C40 87.3(2) . . ?
O3 P2 C40 168.6(2) . . ?
C51 P2 C40 96.2(3) . . ?
C29 P2 C40 99.4(3) . . ?

loop_
_geom_bond_atom_site_label_1
_geom_bond_atom_site_label_2
_geom_bond_distance
_geom_bond_site_symmetry_2
_geom_bond_publ_flag
C1 C6 1.397(8) . ?
C1 C2 1.412(8) . ?
C1 P1 1.824(7) . ?
C2 C3 1.376(10) . ?
C2 H2A 0.9500 . ?
C3 C4 1.393(10) . ?
C3 H3A 0.9500 . ?
C4 C5 1.402(9) . ?
C4 H4A 0.9500 . ?
C5 C6 1.399(9) . ?
C5 H5A 0.9500 . ?
C6 C7 1.537(8) . ?
C7 O1 1.399(7) . ?
C7 C10 1.557(8) . ?
C7 C8 1.579(8) . ?
C8 F1 1.356(7) . ?
C8 F2 1.363(7) . ?
C8 C9 1.533(10) . ?
C9 F3 1.317(9) . ?
C9 F5 1.339(9) . ?
C9 F4 1.344(8) . ?
C10 F7 1.345(7) . ?
C10 F6 1.362(8) . ?
C10 C11 1.543(9) . ?
C11 F10 1.309(9) . ?
C11 F9 1.309(8) . ?
C11 F8 1.331(9) . ?
C12 C17 1.390(10) . ?
C12 C13 1.398(8) . ?
C12 P1 1.889(6) . ?
C13 C14 1.373(9) . ?
C13 H13A 0.9500 . ?
C14 C15 1.383(10) . ?
C14 H14A 0.9500 . ?
C15 C16 1.391(9) . ?
C15 H15A 0.9500 . ?
C16 C17 1.403(9) . ?
C16 H16A 0.9500 . ?
C17 C18 1.528(8) . ?
C18 O2 1.405(8) . ?
C18 C19 1.557(8) . ?
C18 C21 1.561(10) . ?
C19 F12 1.352(8) . ?
C19 F11 1.354(7) . ?
C19 C20 1.550(10) . ?
C20 F13 1.325(7) . ?
C20 F14 1.329(8) . ?
C20 F15 1.334(10) . ?
C21 F16 1.354(7) . ?
C21 F17 1.360(8) . ?
C21 C22 1.528(9) . ?
C22 F18 1.321(9) . ?
C22 F19 1.334(8) . ?
C22 F20 1.343(8) . ?
C23 C24 1.401(8) . ?
C23 C28 1.402(9) . ?
C23 P1 1.825(6) . ?
C24 C25 1.382(9) . ?
C24 H24A 0.9500 . ?
C25 C26 1.377(11) . ?
C25 H25A 0.9500 . ?
C26 C27 1.379(11) . ?
C26 H26A 0.9500 . ?
C27 C28 1.373(9) . ?
C27 H27A 0.9500 . ?
C28 H28A 0.9500 . ?
O1 P1 1.775(4) . ?
O2 P1 1.666(5) . ?
C29 C34 1.407(8) . ?
C29 C30 1.413(8) . ?
C29 P2 1.823(7) . ?
C30 C31 1.402(10) . ?
C30 H30A 0.9500 . ?
C31 C32 1.382(9) . ?
C31 H31A 0.9500 . ?
C32 C33 1.395(9) . ?
C32 H32A 0.9500 . ?
C33 C34 1.399(9) . ?
C33 H33A 0.9500 . ?
C34 C35 1.513(8) . ?
C35 O3 1.392(8) . ?
C35 C36 1.559(8) . ?
C35 C38 1.581(8) . ?
C36 F22 1.365(8) . ?
C36 F21 1.367(8) . ?
C36 C37 1.540(8) . ?
C37 F23 1.309(8) . ?
C37 F25 1.336(8) . ?
C37 F24 1.344(7) . ?
C38 F27 1.354(8) . ?
C38 F26 1.356(6) . ?
C38 C39 1.539(9) . ?
C39 F28 1.318(9) . ?
C39 F30 1.333(8) . ?
C39 F29 1.341(7) . ?
C40 C45 1.367(8) . ?
C40 C41 1.402(8) . ?
C40 P2 1.900(6) . ?
C41 C42 1.388(9) . ?
C41 H41A 0.9500 . ?
C42 C43 1.380(10) . ?
C42 H42A 0.9500 . ?
C43 C44 1.390(10) . ?
C43 H43A 0.9500 . ?
C44 C45 1.376(8) . ?
C44 H44A 0.9500 . ?
C45 C46 1.533(8) . ?
C46 O4 1.426(6) . ?
C46 C47 1.548(8) . ?
C46 C49 1.584(10) . ?
C47 F32 1.351(7) . ?
C47 F31 1.362(7) . ?
C47 C48 1.540(11) . ?
C48 F33 1.323(8) . ?
C48 F35 1.326(8) . ?
C48 F34 1.338(7) . ?
C49 F37 1.348(7) . ?
C49 F36 1.363(7) . ?
C49 C50 1.534(9) . ?
C50 F39 1.321(8) . ?
C50 F38 1.331(9) . ?
C50 F40 1.346(10) . ?
C51 C52 1.392(9) . ?
C51 C56 1.404(10) . ?
C51 P2 1.820(7) . ?
C52 C53 1.379(10) . ?
C52 H52A 0.9500 . ?
C53 C54 1.399(13) . ?
C53 H53A 0.9500 . ?
C54 C55 1.382(11) . ?
C54 H54A 0.9500 . ?
C55 C56 1.400(9) . ?
C55 H55A 0.9500 . ?
C56 H56A 0.9500 . ?
O3 P2 1.807(4) . ?
O4 P2 1.655(4) . ?

loop_
_geom_torsion_atom_site_label_1
_geom_torsion_atom_site_label_2
_geom_torsion_atom_site_label_3
_geom_torsion_atom_site_label_4
_geom_torsion
_geom_torsion_site_symmetry_1
_geom_torsion_site_symmetry_2
_geom_torsion_site_symmetry_3
_geom_torsion_site_symmetry_4
_geom_torsion_publ_flag
C6 C1 C2 C3 1.2(9) . . . . ?
P1 C1 C2 C3 176.1(5) . . . . ?
C1 C2 C3 C4 -0.9(9) . . . . ?
C2 C3 C4 C5 0.1(10) . . . . ?
C3 C4 C5 C6 0.3(10) . . . . ?
C2 C1 C6 C5 -0.8(9) . . . . ?
P1 C1 C6 C5 -176.3(5) . . . . ?
C2 C1 C6 C7 177.6(5) . . . . ?
P1 C1 C6 C7 2.0(6) . . . . ?
C4 C5 C6 C1 0.0(9) . . . . ?
C4 C5 C6 C7 -178.1(6) . . . . ?
C1 C6 C7 O1 3.9(6) . . . . ?
C5 C6 C7 O1 -177.8(5) . . . . ?
C1 C6 C7 C10 122.4(5) . . . . ?
C5 C6 C7 C10 -59.4(7) . . . . ?
C1 C6 C7 C8 -112.4(6) . . . . ?
C5 C6 C7 C8 65.9(8) . . . . ?
O1 C7 C8 F1 -61.4(6) . . . . ?
C6 C7 C8 F1 54.2(7) . . . . ?
C10 C7 C8 F1 179.1(5) . . . . ?
O1 C7 C8 F2 -176.7(4) . . . . ?
C6 C7 C8 F2 -61.2(6) . . . . ?
C10 C7 C8 F2 63.7(6) . . . . ?
O1 C7 C8 C9 59.1(8) . . . . ?
C6 C7 C8 C9 174.6(6) . . . . ?
C10 C7 C8 C9 -60.5(9) . . . . ?
F1 C8 C9 F3 74.0(7) . . . . ?
F2 C8 C9 F3 -172.9(6) . . . . ?
C7 C8 C9 F3 -46.9(9) . . . . ?
F1 C8 C9 F5 -163.6(5) . . . . ?
F2 C8 C9 F5 -50.5(7) . . . . ?
C7 C8 C9 F5 75.5(8) . . . . ?
F1 C8 C9 F4 -45.9(8) . . . . ?
F2 C8 C9 F4 67.2(8) . . . . ?
C7 C8 C9 F4 -166.8(6) . . . . ?
O1 C7 C10 F7 -173.2(5) . . . . ?
C6 C7 C10 F7 69.1(6) . . . . ?
C8 C7 C10 F7 -53.7(7) . . . . ?
O1 C7 C10 F6 -55.3(6) . . . . ?
C6 C7 C10 F6 -173.1(5) . . . . ?
C8 C7 C10 F6 64.1(6) . . . . ?
O1 C7 C10 C11 65.0(8) . . . . ?
C6 C7 C10 C11 -52.8(8) . . . . ?
C8 C7 C10 C11 -175.6(6) . . . . ?
F7 C10 C11 F10 -70.6(8) . . . . ?
F6 C10 C11 F10 175.6(6) . . . . ?
C7 C10 C11 F10 53.3(10) . . . . ?
F7 C10 C11 F9 51.6(8) . . . . ?
F6 C10 C11 F9 -62.2(8) . . . . ?
C7 C10 C11 F9 175.5(6) . . . . ?
F7 C10 C11 F8 168.9(5) . . . . ?
F6 C10 C11 F8 55.0(7) . . . . ?
C7 C10 C11 F8 -67.2(8) . . . . ?
C17 C12 C13 C14 -0.2(9) . . . . ?
P1 C12 C13 C14 177.0(5) . . . . ?
C12 C13 C14 C15 0.2(9) . . . . ?
C13 C14 C15 C16 0.1(10) . . . . ?
C14 C15 C16 C17 -0.3(10) . . . . ?
C13 C12 C17 C16 -0.1(9) . . . . ?
P1 C12 C17 C16 -177.8(5) . . . . ?
C13 C12 C17 C18 177.7(5) . . . . ?
P1 C12 C17 C18 -0.1(6) . . . . ?
C15 C16 C17 C12 0.3(10) . . . . ?
C15 C16 C17 C18 -177.1(6) . . . . ?
C12 C17 C18 O2 1.4(7) . . . . ?
C16 C17 C18 O2 179.0(6) . . . . ?
C12 C17 C18 C19 120.2(6) . . . . ?
C16 C17 C18 C19 -62.2(9) . . . . ?
C12 C17 C18 C21 -114.0(6) . . . . ?
C16 C17 C18 C21 63.7(7) . . . . ?
O2 C18 C19 F12 -161.4(5) . . . . ?
C17 C18 C19 F12 79.5(8) . . . . ?
C21 C18 C19 F12 -44.9(7) . . . . ?
O2 C18 C19 F11 -43.5(8) . . . . ?
C17 C18 C19 F11 -162.5(6) . . . . ?
C21 C18 C19 F11 73.0(7) . . . . ?
O2 C18 C19 C20 77.0(7) . . . . ?
C17 C18 C19 C20 -42.1(9) . . . . ?
C21 C18 C19 C20 -166.5(6) . . . . ?
F12 C19 C20 F13 68.1(7) . . . . ?
F11 C19 C20 F13 -45.7(8) . . . . ?
C18 C19 C20 F13 -168.1(6) . . . . ?
F12 C19 C20 F14 -50.0(7) . . . . ?
F11 C19 C20 F14 -163.8(6) . . . . ?
C18 C19 C20 F14 73.8(8) . . . . ?
F12 C19 C20 F15 -171.5(5) . . . . ?
F11 C19 C20 F15 74.8(6) . . . . ?
C18 C19 C20 F15 -47.6(8) . . . . ?
O2 C18 C21 F16 -57.5(6) . . . . ?
C17 C18 C21 F16 58.7(6) . . . . ?
C19 C18 C21 F16 -174.7(5) . . . . ?
O2 C18 C21 F17 -173.2(4) . . . . ?
C17 C18 C21 F17 -56.9(6) . . . . ?
C19 C18 C21 F17 69.7(6) . . . . ?
O2 C18 C21 C22 61.9(7) . . . . ?
C17 C18 C21 C22 178.2(6) . . . . ?
C19 C18 C21 C22 -55.2(8) . . . . ?
F16 C21 C22 F18 72.9(7) . . . . ?
F17 C21 C22 F18 -175.0(5) . . . . ?
C18 C21 C22 F18 -47.6(8) . . . . ?
F16 C21 C22 F19 -48.7(8) . . . . ?
F17 C21 C22 F19 63.4(7) . . . . ?
C18 C21 C22 F19 -169.1(6) . . . . ?
F16 C21 C22 F20 -166.2(6) . . . . ?
F17 C21 C22 F20 -54.1(7) . . . . ?
C18 C21 C22 F20 73.4(9) . . . . ?
C28 C23 C24 C25 0.9(12) . . . . ?
P1 C23 C24 C25 -177.9(6) . . . . ?
C23 C24 C25 C26 1.1(13) . . . . ?
C24 C25 C26 C27 -2.3(12) . . . . ?
C25 C26 C27 C28 1.4(13) . . . . ?
C26 C27 C28 C23 0.6(13) . . . . ?
C24 C23 C28 C27 -1.7(11) . . . . ?
P1 C23 C28 C27 177.1(6) . . . . ?
C6 C7 O1 P1 -8.7(6) . . . . ?
C10 C7 O1 P1 -129.8(4) . . . . ?
C8 C7 O1 P1 107.7(4) . . . . ?
C17 C18 O2 P1 -2.4(6) . . . . ?
C19 C18 O2 P1 -124.9(5) . . . . ?
C21 C18 O2 P1 114.9(4) . . . . ?
C18 O2 P1 O1 -176.5(4) . . . . ?
C18 O2 P1 C1 101.1(5) . . . . ?
C18 O2 P1 C23 -92.2(4) . . . . ?
C18 O2 P1 C12 2.0(4) . . . . ?
C7 O1 P1 O2 -112.7(4) . . . . ?
C7 O1 P1 C1 8.5(4) . . . . ?
C7 O1 P1 C23 130.5(4) . . . . ?
C7 O1 P1 C12 -123.1(15) . . . . ?
C6 C1 P1 O2 75.2(5) . . . . ?
C2 C1 P1 O2 -99.9(5) . . . . ?
C6 C1 P1 O1 -5.5(4) . . . . ?
C2 C1 P1 O1 179.4(5) . . . . ?
C6 C1 P1 C23 -90.7(5) . . . . ?
C2 C1 P1 C23 94.2(6) . . . . ?
C6 C1 P1 C12 168.0(4) . . . . ?
C2 C1 P1 C12 -7.0(6) . . . . ?
C24 C23 P1 O2 152.9(6) . . . . ?
C28 C23 P1 O2 -25.9(6) . . . . ?
C24 C23 P1 O1 -125.3(6) . . . . ?
C28 C23 P1 O1 55.9(6) . . . . ?
C24 C23 P1 C1 -40.7(7) . . . . ?
C28 C23 P1 C1 140.6(5) . . . . ?
C24 C23 P1 C12 62.9(7) . . . . ?
C28 C23 P1 C12 -115.9(6) . . . . ?
C17 C12 P1 O2 -1.0(4) . . . . ?
C13 C12 P1 O2 -178.4(6) . . . . ?
C17 C12 P1 O1 9.3(18) . . . . ?
C13 C12 P1 O1 -168.1(13) . . . . ?
C17 C12 P1 C1 -121.6(5) . . . . ?
C13 C12 P1 C1 61.1(6) . . . . ?
C17 C12 P1 C23 115.2(5) . . . . ?
C13 C12 P1 C23 -62.2(6) . . . . ?
C34 C29 C30 C31 -1.3(8) . . . . ?
P2 C29 C30 C31 -180.0(5) . . . . ?
C29 C30 C31 C32 0.3(9) . . . . ?
C30 C31 C32 C33 1.0(9) . . . . ?
C31 C32 C33 C34 -1.2(9) . . . . ?
C32 C33 C34 C29 0.2(8) . . . . ?
C32 C33 C34 C35 -178.4(5) . . . . ?
C30 C29 C34 C33 1.1(8) . . . . ?
P2 C29 C34 C33 179.9(4) . . . . ?
C30 C29 C34 C35 179.8(5) . . . . ?
P2 C29 C34 C35 -1.3(6) . . . . ?
C33 C34 C35 O3 -173.4(5) . . . . ?
C29 C34 C35 O3 7.9(6) . . . . ?
C33 C34 C35 C36 -54.6(8) . . . . ?
C29 C34 C35 C36 126.7(5) . . . . ?
C33 C34 C35 C38 68.4(7) . . . . ?
C29 C34 C35 C38 -110.3(6) . . . . ?
O3 C35 C36 F22 -167.6(5) . . . . ?
C34 C35 C36 F22 72.5(6) . . . . ?
C38 C35 C36 F22 -48.6(8) . . . . ?
O3 C35 C36 F21 -49.5(6) . . . . ?
C34 C35 C36 F21 -169.4(5) . . . . ?
C38 C35 C36 F21 69.5(7) . . . . ?
O3 C35 C36 C37 69.2(8) . . . . ?
C34 C35 C36 C37 -50.7(9) . . . . ?
C38 C35 C36 C37 -171.8(7) . . . . ?
F22 C36 C37 F23 177.5(5) . . . . ?
F21 C36 C37 F23 64.3(6) . . . . ?
C35 C36 C37 F23 -57.2(9) . . . . ?
F22 C36 C37 F25 -59.0(6) . . . . ?
F21 C36 C37 F25 -172.2(5) . . . . ?
C35 C36 C37 F25 66.3(9) . . . . ?
F22 C36 C37 F24 57.3(8) . . . . ?
F21 C36 C37 F24 -55.9(8) . . . . ?
C35 C36 C37 F24 -177.4(6) . . . . ?
O3 C35 C38 F27 -176.5(4) . . . . ?
C34 C35 C38 F27 -58.7(6) . . . . ?
C36 C35 C38 F27 66.2(7) . . . . ?
O3 C35 C38 F26 -60.6(7) . . . . ?
C34 C35 C38 F26 57.2(8) . . . . ?
C36 C35 C38 F26 -177.9(5) . . . . ?
O3 C35 C38 C39 59.1(7) . . . . ?
C34 C35 C38 C39 176.9(6) . . . . ?
C36 C35 C38 C39 -58.2(9) . . . . ?
F27 C38 C39 F28 -175.3(5) . . . . ?
F26 C38 C39 F28 71.4(6) . . . . ?
C35 C38 C39 F28 -48.7(8) . . . . ?
F27 C38 C39 F30 -53.0(6) . . . . ?
F26 C38 C39 F30 -166.3(5) . . . . ?
C35 C38 C39 F30 73.6(8) . . . . ?
F27 C38 C39 F29 63.2(7) . . . . ?
F26 C38 C39 F29 -50.1(7) . . . . ?
C35 C38 C39 F29 -170.1(6) . . . . ?
C45 C40 C41 C42 0.4(11) . . . . ?
P2 C40 C41 C42 -178.3(6) . . . . ?
C40 C41 C42 C43 -1.6(13) . . . . ?
C41 C42 C43 C44 1.5(14) . . . . ?
C42 C43 C44 C45 -0.3(14) . . . . ?
C41 C40 C45 C44 0.8(11) . . . . ?
P2 C40 C45 C44 179.7(6) . . . . ?
C41 C40 C45 C46 -174.5(7) . . . . ?
P2 C40 C45 C46 4.5(8) . . . . ?
C43 C44 C45 C40 -0.9(13) . . . . ?
C43 C44 C45 C46 173.7(8) . . . . ?
C40 C45 C46 O4 -4.5(8) . . . . ?
C44 C45 C46 O4 -179.6(7) . . . . ?
C40 C45 C46 C47 -123.3(7) . . . . ?
C44 C45 C46 C47 61.6(10) . . . . ?
C40 C45 C46 C49 110.8(6) . . . . ?
C44 C45 C46 C49 -64.3(9) . . . . ?
O4 C46 C47 F32 164.5(5) . . . . ?
C45 C46 C47 F32 -76.4(7) . . . . ?
C49 C46 C47 F32 47.0(6) . . . . ?
O4 C46 C47 F31 46.9(8) . . . . ?
C45 C46 C47 F31 166.0(6) . . . . ?
C49 C46 C47 F31 -70.6(7) . . . . ?
O4 C46 C47 C48 -73.3(6) . . . . ?
C45 C46 C47 C48 45.8(8) . . . . ?
C49 C46 C47 C48 169.3(5) . . . . ?
F32 C47 C48 F33 169.2(5) . . . . ?
F31 C47 C48 F33 -77.0(6) . . . . ?
C46 C47 C48 F33 45.2(8) . . . . ?
F32 C47 C48 F35 -69.4(6) . . . . ?
F31 C47 C48 F35 44.4(6) . . . . ?
C46 C47 C48 F35 166.6(5) . . . . ?
F32 C47 C48 F34 48.4(7) . . . . ?
F31 C47 C48 F34 162.3(5) . . . . ?
C46 C47 C48 F34 -75.6(7) . . . . ?
O4 C46 C49 F37 171.6(4) . . . . ?
C45 C46 C49 F37 55.9(6) . . . . ?
C47 C46 C49 F37 -70.8(6) . . . . ?
O4 C46 C49 F36 55.2(6) . . . . ?
C45 C46 C49 F36 -60.5(6) . . . . ?
C47 C46 C49 F36 172.9(5) . . . . ?
O4 C46 C49 C50 -64.9(6) . . . . ?
C45 C46 C49 C50 179.4(5) . . . . ?
C47 C46 C49 C50 52.8(7) . . . . ?
F37 C49 C50 F39 55.7(9) . . . . ?
F36 C49 C50 F39 170.4(7) . . . . ?
C46 C49 C50 F39 -69.6(9) . . . . ?
F37 C49 C50 F38 179.1(6) . . . . ?
F36 C49 C50 F38 -66.2(8) . . . . ?
C46 C49 C50 F38 53.8(8) . . . . ?
F37 C49 C50 F40 -61.9(6) . . . . ?
F36 C49 C50 F40 52.7(7) . . . . ?
C46 C49 C50 F40 172.7(5) . . . . ?
C56 C51 C52 C53 0.3(11) . . . . ?
P2 C51 C52 C53 -176.8(6) . . . . ?
C51 C52 C53 C54 -1.6(11) . . . . ?
C52 C53 C54 C55 1.9(12) . . . . ?
C53 C54 C55 C56 -0.9(12) . . . . ?
C54 C55 C56 C51 -0.4(11) . . . . ?
C52 C51 C56 C55 0.7(10) . . . . ?
P2 C51 C56 C55 177.8(6) . . . . ?
C34 C35 O3 P2 -11.7(5) . . . . ?
C36 C35 O3 P2 -134.8(4) . . . . ?
C38 C35 O3 P2 105.2(4) . . . . ?
C45 C46 O4 P2 2.7(7) . . . . ?
C47 C46 O4 P2 125.6(5) . . . . ?
C49 C46 O4 P2 -113.3(5) . . . . ?
C46 O4 P2 O3 -179.7(5) . . . . ?
C46 O4 P2 C51 95.3(5) . . . . ?
C46 O4 P2 C29 -99.8(5) . . . . ?
C46 O4 P2 C40 -0.3(5) . . . . ?
C35 O3 P2 O4 134.6(4) . . . . ?
C35 O3 P2 C51 -108.1(4) . . . . ?
C35 O3 P2 C29 9.4(4) . . . . ?
C35 O3 P2 C40 131.7(14) . . . . ?
C52 C51 P2 O4 -159.4(5) . . . . ?
C56 C51 P2 O4 23.5(7) . . . . ?
C52 C51 P2 O3 120.6(6) . . . . ?
C56 C51 P2 O3 -56.5(6) . . . . ?
C52 C51 P2 C29 34.8(7) . . . . ?
C56 C51 P2 C29 -142.3(5) . . . . ?
C52 C51 P2 C40 -69.2(6) . . . . ?
C56 C51 P2 C40 113.7(6) . . . . ?
C34 C29 P2 O4 -81.2(4) . . . . ?
C30 C29 P2 O4 97.5(5) . . . . ?
C34 C29 P2 O3 -4.1(4) . . . . ?
C30 C29 P2 O3 174.6(5) . . . . ?
C34 C29 P2 C51 83.5(5) . . . . ?
C30 C29 P2 C51 -97.7(5) . . . . ?
C34 C29 P2 C40 -174.4(4) . . . . ?
C30 C29 P2 C40 4.3(5) . . . . ?
C45 C40 P2 O4 -2.6(6) . . . . ?
C41 C40 P2 O4 176.2(7) . . . . ?
C45 C40 P2 O3 0.2(18) . . . . ?
C41 C40 P2 O3 179(52) . . . . ?
C45 C40 P2 C51 -119.4(6) . . . . ?
C41 C40 P2 C51 59.4(7) . . . . ?
C45 C40 P2 C29 121.4(5) . . . . ?
C41 C40 P2 C29 -59.7(7) . . . . ?
